data_1546947
loop_
_publ_author_name
'Lee, Jiwon'
'Park, Yoona'
'Jung, Joori'
'Han, Won-Sik'

_publ_section_title
;
 Blue-Shifted Aggregation-Induced Emission of Siloles by Simple Structural
 Modification and Their Application as Nitro Explosive Chemosensor
;
_journal_name_full 'Photochem. Photobiol. Sci.'
_journal_paper_doi 10.1039/C7PP00268H
_journal_year 2017
_chemical_formula_sum 'C44 H38 Si'
_chemical_formula_weight 594.83
_chemical_name_systematic
;
 ?
;
_space_group_IT_number 13
_symmetry_cell_setting monoclinic
_symmetry_space_group_name_Hall '-P 2yc'
_symmetry_space_group_name_H-M 'P 1 2/c 1'
_atom_sites_solution_hydrogens geom
_atom_sites_solution_primary direct
_atom_sites_solution_secondary difmap
_audit_creation_method SHELXL-97
_audit_update_record
;
2017-07-17 deposited with the CCDC.
2017-09-06 downloaded from the CCDC.
;
_cell_angle_alpha 90.00
_cell_angle_beta 93.739(2)
_cell_angle_gamma 90.00
_cell_formula_units_Z 2
_cell_length_a 8.6135(7)
_cell_length_b 10.2226(8)
_cell_length_c 19.2641(15)
_cell_measurement_reflns_used 2093
_cell_measurement_temperature 233(2)
_cell_measurement_theta_max 23.578
_cell_measurement_theta_min 2.256
_cell_volume 1692.6(2)
_computing_cell_refinement 'SMART (Bruker, 1999)'
_computing_data_collection 'SMART (Bruker, 1999)'
_computing_data_reduction 'SAINT-Plus (Bruker, 1999)'
_computing_molecular_graphics 'Ortep-3 for Windows (Farrugia, 1997)'
_computing_publication_material 'SHELXL-2014/5 (Sheldrick, 2014)'
_computing_structure_refinement 'SHELXL-2014/5 (Sheldrick, 2014)'
_computing_structure_solution 'SHELXL-2014/5 (Sheldrick, 2014)'
_diffrn_ambient_temperature 233(2)
_diffrn_measured_fraction_theta_full 0.998
_diffrn_measured_fraction_theta_max 0.998
_diffrn_measurement_device_type 'Bruker SMART 1000 CCD diffractometer'
_diffrn_measurement_method \w-scans
_diffrn_radiation_monochromator graphite
_diffrn_radiation_source 'fine-focus sealed tube'
_diffrn_radiation_type MoK\a
_diffrn_radiation_wavelength 0.71073
_diffrn_reflns_av_R_equivalents 0.0636
_diffrn_reflns_av_sigmaI/netI 0.0818
_diffrn_reflns_limit_h_max 11
_diffrn_reflns_limit_h_min -11
_diffrn_reflns_limit_k_max 13
_diffrn_reflns_limit_k_min -13
_diffrn_reflns_limit_l_max 25
_diffrn_reflns_limit_l_min -25
_diffrn_reflns_number 17009
_diffrn_reflns_theta_full 28.30
_diffrn_reflns_theta_max 28.30
_diffrn_reflns_theta_min 1.99
_exptl_absorpt_coefficient_mu 0.099
_exptl_absorpt_correction_T_max 0.9934
_exptl_absorpt_correction_T_min 0.9837
_exptl_absorpt_correction_type multi-scan
_exptl_absorpt_process_details 'SADABS (Sheldrick, 1996)'
_exptl_crystal_colour green
_exptl_crystal_density_diffrn 1.167
_exptl_crystal_density_method 'not measured'
_exptl_crystal_description block
_exptl_crystal_F_000 632
_exptl_crystal_size_max 0.17
_exptl_crystal_size_mid 0.11
_exptl_crystal_size_min 0.07
_refine_diff_density_max 0.424
_refine_diff_density_min -0.251
_refine_diff_density_rms 0.052
_refine_ls_extinction_expression Fc^*^=kFc[1+0.001xFc^2^\l^3^/sin(2\q)]^-1/4^
_refine_ls_extinction_method none
_refine_ls_goodness_of_fit_ref 1.038
_refine_ls_hydrogen_treatment constr
_refine_ls_matrix_type full
_refine_ls_number_parameters 207
_refine_ls_number_reflns 4210
_refine_ls_number_restraints 0
_refine_ls_restrained_S_all 1.038
_refine_ls_R_factor_all 0.1499
_refine_ls_R_factor_gt 0.0595
_refine_ls_shift/su_max 0.000
_refine_ls_shift/su_mean 0.000
_refine_ls_structure_factor_coef Fsqd
_refine_ls_weighting_details 'calc w=1/[\s^2^(Fo^2^)+(0.0598P)^2^+1.4434P] where P=(Fo^2^+2Fc^2^)/3'
_refine_ls_weighting_scheme calc
_refine_ls_wR_factor_gt 0.1397
_refine_ls_wR_factor_ref 0.1981
_reflns_number_gt 2062
_reflns_number_total 4210
_reflns_threshold_expression >2sigma(I)
_cod_data_source_file c7pp00268h2.cif
_cod_data_source_block m_TS
_cod_original_sg_symbol_H-M P2/c
_cod_database_code 1546947

loop_
_symmetry_equiv_pos_as_xyz
'x, y, z'
'-x, y, -z+1/2'
'-x, -y, -z'
'x, -y, z-1/2'

loop_
_atom_site_label
_atom_site_type_symbol
_atom_site_fract_x
_atom_site_fract_y
_atom_site_fract_z
_atom_site_U_iso_or_equiv
_atom_site_adp_type
_atom_site_occupancy
_atom_site_symmetry_multiplicity
_atom_site_calc_flag
_atom_site_refinement_flags
Si Si 0.5000 0.75114(12) 0.2500 0.0407(3) Uani 1 2 d S
C1 C 0.3914(3) 0.8786(3) 0.19616(14) 0.0421(7) Uani 1 1 d .
C2 C 0.4396(3) 0.9982(3) 0.21999(14) 0.0409(7) Uani 1 1 d .
C3 C 0.2645(3) 0.8551(3) 0.14195(15) 0.0436(7) Uani 1 1 d .
C4 C 0.2825(4) 0.7601(4) 0.09128(15) 0.0541(8) Uani 1 1 d .
H4 H 0.3739 0.7097 0.0922 0.065 Uiso 1 1 calc R
C5 C 0.1657(4) 0.7401(4) 0.03946(17) 0.0679(11) Uani 1 1 d .
H5 H 0.1796 0.6774 0.0047 0.081 Uiso 1 1 calc R
C6 C 0.0300(4) 0.8104(4) 0.03816(18) 0.0702(11) Uani 1 1 d .
H6 H -0.0470 0.7964 0.0021 0.084 Uiso 1 1 calc R
C7 C 0.0049(4) 0.9021(4) 0.08936(18) 0.0582(9) Uani 1 1 d .
C8 C 0.1241(4) 0.9230(3) 0.14051(17) 0.0499(8) Uani 1 1 d .
H8 H 0.1093 0.9852 0.1754 0.060 Uiso 1 1 calc R
C9 C -0.1464(4) 0.9758(4) 0.0911(2) 0.0815(13) Uani 1 1 d .
H9A H -0.1974 0.9786 0.0447 0.122 Uiso 1 1 calc R
H9B H -0.1258 1.0643 0.1074 0.122 Uiso 1 1 calc R
H9C H -0.2135 0.9321 0.1223 0.122 Uiso 1 1 calc R
C10 C 0.3787(3) 1.1244(3) 0.18911(15) 0.0442(7) Uani 1 1 d .
C11 C 0.2895(4) 1.2093(3) 0.22624(18) 0.0533(8) Uani 1 1 d .
H11 H 0.2736 1.1920 0.2732 0.064 Uiso 1 1 calc R
C12 C 0.2235(4) 1.3202(3) 0.1942(2) 0.0604(9) Uani 1 1 d .
H12 H 0.1609 1.3767 0.2188 0.073 Uiso 1 1 calc R
C13 C 0.2512(4) 1.3453(4) 0.1267(2) 0.0609(9) Uani 1 1 d .
H13 H 0.2056 1.4201 0.1056 0.073 Uiso 1 1 calc R
C14 C 0.3417(4) 1.2675(3) 0.08792(17) 0.0519(8) Uani 1 1 d .
C15 C 0.4049(3) 1.1534(3) 0.12072(16) 0.0500(8) Uani 1 1 d .
H15 H 0.4658 1.0964 0.0955 0.060 Uiso 1 1 calc R
C16 C 0.3801(5) 1.2996(5) 0.0156(2) 0.0823(13) Uani 1 1 d .
H16A H 0.2871 1.3297 -0.0107 0.123 Uiso 1 1 calc R
H16B H 0.4198 1.2221 -0.0063 0.123 Uiso 1 1 calc R
H16C H 0.4585 1.3679 0.0168 0.123 Uiso 1 1 calc R
C17 C 0.3617(3) 0.6466(3) 0.29597(14) 0.0404(7) Uani 1 1 d .
C18 C 0.4092(3) 0.5290(3) 0.32786(16) 0.0479(8) Uani 1 1 d .
H18 H 0.5126 0.5012 0.3251 0.057 Uiso 1 1 calc R
C19 C 0.3084(4) 0.4528(3) 0.36318(16) 0.0519(8) Uani 1 1 d .
H19 H 0.3437 0.3747 0.3846 0.062 Uiso 1 1 calc R
C20 C 0.1560(4) 0.4912(3) 0.36697(16) 0.0522(8) Uani 1 1 d .
H20 H 0.0872 0.4394 0.3911 0.063 Uiso 1 1 calc R
C21 C 0.1046(3) 0.6050(3) 0.33566(16) 0.0514(8) Uani 1 1 d .
H21 H 0.0003 0.6308 0.3380 0.062 Uiso 1 1 calc R
C22 C 0.2064(3) 0.6823(3) 0.30044(15) 0.0447(7) Uani 1 1 d .
H22 H 0.1698 0.7602 0.2792 0.054 Uiso 1 1 calc R

loop_
_atom_site_aniso_label
_atom_site_aniso_U_11
_atom_site_aniso_U_22
_atom_site_aniso_U_33
_atom_site_aniso_U_23
_atom_site_aniso_U_13
_atom_site_aniso_U_12
Si 0.0375(6) 0.0415(6) 0.0425(6) 0.000 -0.0023(5) 0.000
C1 0.0396(16) 0.0469(18) 0.0391(15) 0.0003(13) -0.0027(12) -0.0019(13)
C2 0.0398(15) 0.0432(17) 0.0387(15) 0.0022(13) -0.0050(12) -0.0020(13)
C3 0.0428(17) 0.0492(18) 0.0378(15) 0.0067(13) -0.0032(12) -0.0079(14)
C4 0.0498(19) 0.072(2) 0.0402(16) -0.0058(16) -0.0007(14) -0.0083(17)
C5 0.064(2) 0.098(3) 0.0409(18) -0.0140(19) -0.0013(16) -0.024(2)
C6 0.055(2) 0.104(3) 0.049(2) 0.009(2) -0.0157(17) -0.028(2)
C7 0.0437(19) 0.072(2) 0.058(2) 0.0191(18) -0.0095(15) -0.0140(17)
C8 0.0432(17) 0.0518(19) 0.0538(19) 0.0066(15) -0.0047(14) -0.0068(15)
C9 0.049(2) 0.096(3) 0.097(3) 0.026(3) -0.015(2) -0.004(2)
C10 0.0382(16) 0.0482(18) 0.0447(17) 0.0047(14) -0.0096(13) -0.0102(13)
C11 0.0524(19) 0.0487(19) 0.058(2) 0.0030(16) -0.0050(16) 0.0035(15)
C12 0.051(2) 0.056(2) 0.074(2) -0.0010(18) -0.0028(18) 0.0047(16)
C13 0.048(2) 0.054(2) 0.078(3) 0.0128(19) -0.0118(18) -0.0112(17)
C14 0.0396(17) 0.060(2) 0.0548(19) 0.0135(16) -0.0088(14) -0.0162(16)
C15 0.0391(17) 0.056(2) 0.0536(19) 0.0027(16) -0.0051(14) -0.0069(15)
C16 0.064(2) 0.110(3) 0.072(3) 0.031(2) -0.007(2) -0.019(2)
C17 0.0390(16) 0.0442(17) 0.0380(15) -0.0030(13) 0.0017(12) 0.0045(13)
C18 0.0380(16) 0.0501(19) 0.0559(19) 0.0072(15) 0.0055(14) 0.0102(14)
C19 0.0496(19) 0.0527(19) 0.0537(19) 0.0136(15) 0.0048(15) 0.0074(15)
C20 0.0471(18) 0.065(2) 0.0446(17) 0.0087(16) 0.0063(14) -0.0014(16)
C21 0.0349(16) 0.070(2) 0.0503(18) 0.0048(16) 0.0079(14) 0.0107(15)
C22 0.0440(17) 0.0476(18) 0.0424(16) 0.0000(14) 0.0021(13) 0.0084(14)

loop_
_atom_type_symbol
_atom_type_description
_atom_type_scat_dispersion_real
_atom_type_scat_dispersion_imag
_atom_type_scat_source
C C 0.0033 0.0016 'International Tables Vol C Tables 4.2.6.8 and 6.1.1.4'
H H 0.0000 0.0000 'International Tables Vol C Tables 4.2.6.8 and 6.1.1.4'
Si Si 0.0817 0.0704 'International Tables Vol C Tables 4.2.6.8 and 6.1.1.4'

loop_
_geom_angle_atom_site_label_1
_geom_angle_atom_site_label_2
_geom_angle_atom_site_label_3
_geom_angle
_geom_angle_site_symmetry_1
_geom_angle_site_symmetry_3
C17 Si C17 110.14(18) 2_655 .
C17 Si C1 110.46(13) 2_655 2_655
C17 Si C1 116.47(12) . 2_655
C17 Si C1 116.47(12) 2_655 .
C17 Si C1 110.45(13) . .
C1 Si C1 92.04(18) 2_655 .
C2 C1 C3 125.3(3) . .
C2 C1 Si 107.9(2) . .
C3 C1 Si 126.5(2) . .
C1 C2 C10 123.2(2) . .
C1 C2 C2 116.07(16) . 2_655
C10 C2 C2 120.75(15) . 2_655
C4 C3 C8 118.0(3) . .
C4 C3 C1 119.8(3) . .
C8 C3 C1 122.2(3) . .
C5 C4 C3 119.9(3) . .
C6 C5 C4 120.9(4) . .
C5 C6 C7 120.9(3) . .
C6 C7 C8 117.7(3) . .
C6 C7 C9 121.9(3) . .
C8 C7 C9 120.4(4) . .
C7 C8 C3 122.5(3) . .
C15 C10 C11 119.1(3) . .
C15 C10 C2 119.2(3) . .
C11 C10 C2 121.6(3) . .
C10 C11 C12 120.3(3) . .
C13 C12 C11 119.0(4) . .
C12 C13 C14 123.6(3) . .
C13 C14 C15 116.7(3) . .
C13 C14 C16 123.5(3) . .
C15 C14 C16 119.7(4) . .
C10 C15 C14 121.2(3) . .
C22 C17 C18 116.8(3) . .
C22 C17 Si 121.6(2) . .
C18 C17 Si 121.6(2) . .
C19 C18 C17 121.8(3) . .
C20 C19 C18 119.9(3) . .
C21 C20 C19 120.1(3) . .
C20 C21 C22 120.1(3) . .
C21 C22 C17 121.3(3) . .

loop_
_geom_bond_atom_site_label_1
_geom_bond_atom_site_label_2
_geom_bond_distance
_geom_bond_site_symmetry_2
Si C17 1.866(3) 2_655
Si C17 1.866(3) .
Si C1 1.877(3) 2_655
Si C1 1.877(3) .
C1 C2 1.361(4) .
C1 C3 1.482(4) .
C2 C10 1.500(4) .
C2 C2 1.504(5) 2_655
C3 C4 1.393(4) .
C3 C8 1.393(4) .
C4 C5 1.386(4) .
C5 C6 1.370(5) .
C6 C7 1.388(5) .
C7 C8 1.393(4) .
C7 C9 1.508(5) .
C10 C15 1.383(4) .
C10 C11 1.388(4) .
C11 C12 1.394(4) .
C12 C13 1.361(5) .
C13 C14 1.369(5) .
C14 C15 1.419(4) .
C14 C16 1.489(5) .
C17 C22 1.395(4) .
C17 C18 1.399(4) .
C18 C19 1.378(4) .
C19 C20 1.377(4) .
C20 C21 1.371(4) .
C21 C22 1.389(4) .

loop_
_geom_torsion_atom_site_label_1
_geom_torsion_atom_site_label_2
_geom_torsion_atom_site_label_3
_geom_torsion_atom_site_label_4
_geom_torsion
_geom_torsion_site_symmetry_1
_geom_torsion_site_symmetry_4
C17 Si C1 C2 -114.1(2) 2_655 .
C17 Si C1 C2 119.3(2) . .
C1 Si C1 C2 0.03(15) 2_655 .
C17 Si C1 C3 71.5(3) 2_655 .
C17 Si C1 C3 -55.1(3) . .
C1 Si C1 C3 -174.4(3) 2_655 .
C3 C1 C2 C10 -5.9(5) . .
Si C1 C2 C10 179.6(2) . .
C3 C1 C2 C2 174.4(3) . 2_655
Si C1 C2 C2 -0.1(4) . 2_655
C2 C1 C3 C4 138.5(3) . .
Si C1 C3 C4 -48.0(4) . .
C2 C1 C3 C8 -43.1(4) . .
Si C1 C3 C8 130.4(3) . .
C8 C3 C4 C5 3.1(5) . .
C1 C3 C4 C5 -178.4(3) . .
C3 C4 C5 C6 -1.6(5) . .
C4 C5 C6 C7 -1.1(6) . .
C5 C6 C7 C8 2.1(5) . .
C5 C6 C7 C9 -176.9(3) . .
C6 C7 C8 C3 -0.5(5) . .
C9 C7 C8 C3 178.5(3) . .
C4 C3 C8 C7 -2.1(5) . .
C1 C3 C8 C7 179.5(3) . .
C1 C2 C10 C15 -63.2(4) . .
C2 C2 C10 C15 116.5(4) 2_655 .
C1 C2 C10 C11 113.3(4) . .
C2 C2 C10 C11 -67.0(5) 2_655 .
C15 C10 C11 C12 1.9(5) . .
C2 C10 C11 C12 -174.5(3) . .
C10 C11 C12 C13 -1.6(5) . .
C11 C12 C13 C14 -0.3(5) . .
C12 C13 C14 C15 1.8(5) . .
C12 C13 C14 C16 -175.9(3) . .
C11 C10 C15 C14 -0.4(4) . .
C2 C10 C15 C14 176.1(3) . .
C13 C14 C15 C10 -1.4(4) . .
C16 C14 C15 C10 176.4(3) . .
C17 Si C17 C22 -143.5(3) 2_655 .
C1 Si C17 C22 89.7(3) 2_655 .
C1 Si C17 C22 -13.5(3) . .
C17 Si C17 C18 36.7(2) 2_655 .
C1 Si C17 C18 -90.0(3) 2_655 .
C1 Si C17 C18 166.8(2) . .
C22 C17 C18 C19 -1.1(4) . .
Si C17 C18 C19 178.6(2) . .
C17 C18 C19 C20 0.8(5) . .
C18 C19 C20 C21 0.0(5) . .
C19 C20 C21 C22 -0.4(5) . .
C20 C21 C22 C17 0.1(5) . .
C18 C17 C22 C21 0.7(4) . .
Si C17 C22 C21 -179.0(2) . .
